data_2225429
loop_
_publ_author_name
'Flores-Alamo, Marcos'
'Gonz\'alez-Mart\'inez, Sandra'
'Castillo-Blum, Silvia E.'

_publ_section_title
;
 2-(1,3-Thiazol-4-yl)benzimidazolium nitrate monohydrate
;
_journal_coeditor_code BH2274
_journal_issue 4
_journal_name_full 'Acta Crystallographica Section E'
_journal_page_first o812
_journal_paper_doi 10.1107/S1600536810008433
_journal_volume 66
_journal_year 2010
_chemical_formula_iupac 'C10 H8 N3 S +, N O3 -, H2 O'
_chemical_formula_moiety 'C10 H8 N3 S +, N O3 -, H2 O'
_chemical_formula_sum 'C10 H10 N4 O4 S'
_chemical_formula_weight 282.28
_chemical_name_systematic
;
2-(1,3-Thiazol-4-yl)benzimidazolium nitrate monohydrate
;
_space_group_IT_number 14
_symmetry_cell_setting monoclinic
_symmetry_space_group_name_Hall '-P 2ybc'
_symmetry_space_group_name_H-M 'P 1 21/c 1'
_atom_sites_solution_hydrogens geom
_atom_sites_solution_primary direct
_atom_sites_solution_secondary difmap
_audit_conform_dict_name cif_core.dic
_audit_conform_dict_version 2.4
_audit_creation_method 'WinGX routine CIF_UPDATE'
_cell_angle_alpha 90
_cell_angle_beta 102.731(4)
_cell_angle_gamma 90
_cell_formula_units_Z 4
_cell_length_a 7.6140(3)
_cell_length_b 16.3130(5)
_cell_length_c 10.0990(3)
_cell_measurement_reflns_used 3277
_cell_measurement_temperature 298(2)
_cell_measurement_theta_max 25.9989
_cell_measurement_theta_min 3.2369
_cell_volume 1223.53(7)
_computing_cell_refinement 'CrysAlis Pro RED (Oxford Diffraction, 2009)'
_computing_data_collection 'CrysAlis CCD (Oxford Diffraction, 2009)'
_computing_data_reduction 'CrysAlis Pro RED(Oxford Diffraction, 2009)'
_computing_molecular_graphics 'ORTEP-3 for Windows (Farrugia, 1997)'
_computing_publication_material 'WinGX (Farrugia, 1999)'
_computing_structure_refinement 'SHELXL97 (Sheldrick, 2008)'
_computing_structure_solution 'SHELXS97 (Sheldrick, 2008)'
_diffrn_ambient_temperature 298(2)
_diffrn_detector_area_resol_mean 10.4685
_diffrn_measured_fraction_theta_full 0.998
_diffrn_measured_fraction_theta_max 0.998
_diffrn_measurement_device_type
;
Oxford Diffraction Xcalibur diffractometer with an Atlas (Gemini Mo) detector
;
_diffrn_measurement_method '\w scans'
_diffrn_radiation_monochromator graphite
_diffrn_radiation_source X-ray
_diffrn_radiation_type MoK\a
_diffrn_radiation_wavelength 0.71073
_diffrn_reflns_av_R_equivalents 0.0174
_diffrn_reflns_limit_h_max 7
_diffrn_reflns_limit_h_min -9
_diffrn_reflns_limit_k_max 20
_diffrn_reflns_limit_k_min -19
_diffrn_reflns_limit_l_max 10
_diffrn_reflns_limit_l_min -12
_diffrn_reflns_number 5590
_diffrn_reflns_theta_full 26.06
_diffrn_reflns_theta_max 26.06
_diffrn_reflns_theta_min 3.24
_exptl_absorpt_coefficient_mu 0.282
_exptl_absorpt_correction_T_max 0.952
_exptl_absorpt_correction_T_min 0.920
_exptl_absorpt_correction_type multi-scan
_exptl_absorpt_process_details '(CrysAlis RED; Oxford Diffraction, 2009)'
_exptl_crystal_colour 'pale yellow'
_exptl_crystal_density_diffrn 1.532
_exptl_crystal_density_method 'not measured'
_exptl_crystal_description prism
_exptl_crystal_F_000 584
_exptl_crystal_size_max 0.5363
_exptl_crystal_size_mid 0.3904
_exptl_crystal_size_min 0.2614
_refine_diff_density_max 0.231
_refine_diff_density_min -0.206
_refine_ls_extinction_method none
_refine_ls_goodness_of_fit_ref 1.081
_refine_ls_hydrogen_treatment mixed
_refine_ls_matrix_type full
_refine_ls_number_constraints 0
_refine_ls_number_parameters 184
_refine_ls_number_reflns 2426
_refine_ls_number_restraints 0
_refine_ls_restrained_S_all 1.081
_refine_ls_R_factor_all 0.0486
_refine_ls_R_factor_gt 0.0357
_refine_ls_shift/su_max 0
_refine_ls_shift/su_mean 0
_refine_ls_structure_factor_coef Fsqd
_refine_ls_weighting_details 'calc w=1/[\s^2^(Fo^2^)+(0.0565P)^2^+0.0570P] where P=(Fo^2^+2Fc^2^)/3'
_refine_ls_weighting_scheme calc
_refine_ls_wR_factor_gt 0.0966
_refine_ls_wR_factor_ref 0.1004
_reflns_number_gt 1859
_reflns_number_total 2426
_reflns_threshold_expression I>2\s(I)
_cod_data_source_file bh2274.cif
_cod_data_source_block I
_cod_original_sg_symbol_H-M 'P 21/c'
_cod_database_code 2225429
_cod_database_fobs_code 2225429

loop_
_space_group_symop_operation_xyz
'x, y, z'
'-x, y+1/2, -z+1/2'
'-x, -y, -z'
'x, -y-1/2, z-1/2'

loop_
_atom_site_type_symbol
_atom_site_label
_atom_site_fract_x
_atom_site_fract_y
_atom_site_fract_z
_atom_site_U_iso_or_equiv
_atom_site_adp_type
_atom_site_calc_flag
_atom_site_refinement_flags
_atom_site_occupancy
_atom_site_disorder_assembly
_atom_site_disorder_group
C C2 0.7417(2) -0.01688(10) 0.01259(16) 0.0385(4) Uani d . 1 . .
C C4 0.8456(2) 0.11013(10) 0.02130(18) 0.0416(4) Uani d . 1 . .
C C5 0.8891(3) 0.18937(11) -0.0082(2) 0.0542(5) Uani d . 1 . .
H H5 0.8578 0.2102 -0.096 0.065 Uiso calc R 1 . .
C C6 0.9813(3) 0.23603(12) 0.0988(2) 0.0606(5) Uani d . 1 . .
H H6 1.0132 0.2897 0.084 0.073 Uiso calc R 1 . .
C C7 1.0266(2) 0.20260(12) 0.2293(2) 0.0576(5) Uani d . 1 . .
H H7 1.0923 0.2346 0.2992 0.069 Uiso calc R 1 . .
C C8 0.9784(2) 0.12463(12) 0.25917(19) 0.0517(5) Uani d . 1 . .
H H8 1.0062 0.1042 0.3473 0.062 Uiso calc R 1 . .
C C9 0.8865(2) 0.07819(10) 0.15118(16) 0.0416(4) Uani d . 1 . .
C C10 0.6544(2) -0.09278(9) -0.03838(16) 0.0387(4) Uani d . 1 . .
C C11 0.5761(2) -0.10865(11) -0.17031(17) 0.0467(4) Uani d . 1 . .
H H11 0.5695 -0.0718 -0.2415 0.056 Uiso calc R 1 . .
C C13 0.5667(3) -0.21780(11) -0.01579(18) 0.0507(4) Uani d . 1 . .
H H13 0.5495 -0.2667 0.027 0.061 Uiso calc R 1 . .
N N1 0.81909(19) -0.00164(8) 0.14122(14) 0.0403(3) Uani d . 1 . .
N N3 0.7559(2) 0.04857(9) -0.06229(15) 0.0434(4) Uani d . 1 . .
N N14 0.6484(2) -0.15582(9) 0.05111(15) 0.0487(4) Uani d . 1 . .
N N15 0.6705(2) 0.07673(9) 0.58671(15) 0.0502(4) Uani d . 1 . .
O O1W 0.2195(2) 0.07887(10) 0.62504(15) 0.0621(4) Uani d . 1 . .
O O16 0.7817(3) 0.02340(12) 0.61835(19) 0.1061(7) Uani d . 1 . .
O O17 0.6049(2) 0.10779(9) 0.67836(14) 0.0724(4) Uani d . 1 . .
O O18 0.6223(3) 0.09795(10) 0.47009(14) 0.0989(6) Uani d . 1 . .
S S12 0.49270(6) -0.20485(3) -0.18646(4) 0.05076(18) Uani d . 1 . .
H H2D 0.329(3) 0.0937(14) 0.647(2) 0.076 Uiso d . 1 . .
H H1D 0.205(3) 0.0427(15) 0.574(2) 0.076 Uiso d . 1 . .
H H1N 0.814(3) -0.0313(12) 0.210(2) 0.061 Uiso d . 1 . .
H H3N 0.722(3) 0.0536(13) -0.145(2) 0.061 Uiso d . 1 . .

loop_
_atom_site_aniso_label
_atom_site_aniso_U_11
_atom_site_aniso_U_22
_atom_site_aniso_U_33
_atom_site_aniso_U_12
_atom_site_aniso_U_13
_atom_site_aniso_U_23
C2 0.0382(9) 0.0415(9) 0.0363(9) 0.0061(7) 0.0094(7) 0.0024(7)
C4 0.0385(9) 0.0433(9) 0.0447(9) -0.0003(7) 0.0131(7) 0.0001(7)
C5 0.0536(11) 0.0513(11) 0.0609(12) -0.0058(8) 0.0193(10) 0.0072(9)
C6 0.0486(11) 0.0507(11) 0.0877(16) -0.0080(9) 0.0261(11) -0.0116(11)
C7 0.0421(10) 0.0577(12) 0.0726(13) -0.0018(8) 0.0119(9) -0.0247(10)
C8 0.0462(10) 0.0564(11) 0.0496(10) 0.0067(8) 0.0041(8) -0.0116(9)
C9 0.0379(9) 0.0435(9) 0.0437(9) 0.0060(7) 0.0100(7) -0.0020(8)
C10 0.0369(9) 0.0413(9) 0.0385(9) 0.0043(7) 0.0098(7) 0.0007(7)
C11 0.0543(11) 0.0477(10) 0.0371(9) 0.0004(8) 0.0080(8) 0.0035(7)
C13 0.0614(11) 0.0457(10) 0.0452(10) -0.0069(8) 0.0124(9) 0.0037(8)
N1 0.0464(8) 0.0403(8) 0.0337(7) 0.0064(6) 0.0076(6) 0.0026(6)
N3 0.0473(9) 0.0488(8) 0.0340(7) -0.0021(6) 0.0086(7) 0.0057(7)
N14 0.0591(9) 0.0464(8) 0.0390(8) -0.0046(7) 0.0070(7) 0.0044(7)
N15 0.0613(10) 0.0447(8) 0.0414(8) 0.0024(7) 0.0044(7) 0.0033(7)
O1W 0.0733(10) 0.0623(9) 0.0512(8) 0.0057(8) 0.0149(8) 0.0038(6)
O16 0.1230(16) 0.1025(14) 0.0874(12) 0.0633(12) 0.0118(11) 0.0130(10)
O17 0.0828(11) 0.0859(11) 0.0469(8) 0.0184(8) 0.0104(7) -0.0106(7)
O18 0.1616(18) 0.0918(12) 0.0357(8) 0.0366(11) 0.0057(10) 0.0079(7)
S12 0.0541(3) 0.0533(3) 0.0437(3) -0.0063(2) 0.0082(2) -0.0065(2)

loop_
_atom_type_symbol
_atom_type_description
_atom_type_scat_dispersion_real
_atom_type_scat_dispersion_imag
_atom_type_scat_source
C C 0.0033 0.0016 'International Tables Vol C Tables 4.2.6.8 and 6.1.1.4'
H H 0 0 'International Tables Vol C Tables 4.2.6.8 and 6.1.1.4'
N N 0.0061 0.0033 'International Tables Vol C Tables 4.2.6.8 and 6.1.1.4'
O O 0.0106 0.006 'International Tables Vol C Tables 4.2.6.8 and 6.1.1.4'
S S 0.1246 0.1234 'International Tables Vol C Tables 4.2.6.8 and 6.1.1.4'

loop_
_geom_angle_atom_site_label_1
_geom_angle_atom_site_label_2
_geom_angle_atom_site_label_3
_geom_angle_site_symmetry_1
_geom_angle_site_symmetry_3
_geom_angle
_geom_angle_publ_flag
C2 N1 C9 . . 108.82(13) yes
C2 N1 H1N . . 126.9(14) ?
C9 N1 H1N . . 123.4(13) ?
C2 N3 C4 . . 109.03(14) yes
C2 N3 H3N . . 127.8(15) ?
C4 N3 H3N . . 123.2(15) ?
N1 C2 N3 . . 109.45(15) ?
N1 C2 C10 . . 125.43(14) ?
N3 C2 C10 . . 125.13(15) ?
C9 C4 C5 . . 122.87(17) ?
C9 C4 N3 . . 106.36(14) ?
C5 C4 N3 . . 130.76(16) ?
C6 C5 C4 . . 116.81(19) ?
C6 C5 H5 . . 121.6 ?
C4 C5 H5 . . 121.6 ?
C5 C6 C7 . . 120.04(18) ?
C5 C6 H6 . . 120 ?
C7 C6 H6 . . 120 ?
C8 C7 C6 . . 123.02(19) ?
C8 C7 H7 . . 118.5 ?
C6 C7 H7 . . 118.5 ?
C7 C8 C9 . . 116.52(18) ?
C7 C8 H8 . . 121.7 ?
C9 C8 H8 . . 121.7 ?
C4 C9 C8 . . 120.69(16) ?
C4 C9 N1 . . 106.34(14) ?
C8 C9 N1 . . 132.97(16) ?
C11 C10 N14 . . 115.50(15) ?
C11 C10 C2 . . 125.47(15) ?
N14 C10 C2 . . 119.03(14) ?
C10 C11 S12 . . 110.26(13) ?
C10 C11 H11 . . 124.9 ?
S12 C11 H11 . . 124.9 ?
N14 C13 S12 . . 116.36(14) ?
N14 C13 H13 . . 121.8 ?
S12 C13 H13 . . 121.8 ?
C13 N14 C10 . . 108.79(15) yes
O18 N15 O16 . . 120.71(18) ?
O18 N15 O17 . 1 121.43(17) ?
O16 N15 O17 . 1 117.84(16) ?
O18 N15 O17 . . 121.43(17) ?
O16 N15 O17 . . 117.84(16) ?
H2D O1W H1D . . 112(2) ?
C11 S12 C13 . . 89.08(8) ?

loop_
_geom_bond_atom_site_label_1
_geom_bond_atom_site_label_2
_geom_bond_site_symmetry_2
_geom_bond_distance
_geom_bond_publ_flag
N1 C2 . 1.326(2) yes
N1 C9 . 1.395(2) yes
N3 C2 . 1.327(2) yes
N3 C4 . 1.390(2) yes
N14 C10 . 1.376(2) yes
N14 C13 . 1.296(2) yes
C2 C10 . 1.445(2) ?
C4 C9 . 1.382(2) ?
C4 C5 . 1.383(2) ?
C5 C6 . 1.380(3) ?
C5 H5 . 0.93 ?
C6 C7 . 1.398(3) ?
C6 H6 . 0.93 ?
C7 C8 . 1.375(3) ?
C7 H7 . 0.93 ?
C8 C9 . 1.385(2) ?
C8 H8 . 0.93 ?
C10 C11 . 1.359(2) ?
C11 S12 . 1.6874(18) ?
C11 H11 . 0.93 ?
C13 S12 . 1.7045(19) ?
C13 H13 . 0.93 ?
N1 H1N . 0.85(2) ?
N3 H3N . 0.82(2) ?
N15 O18 . 1.205(2) ?
N15 O16 . 1.207(2) ?
N15 O17 . 1.2516(19) ?
O1W H2D . 0.85(2) ?
O1W H1D . 0.78(2) ?

loop_
_geom_hbond_atom_site_label_D
_geom_hbond_atom_site_label_H
_geom_hbond_atom_site_label_A
_geom_hbond_site_symmetry_A
_geom_hbond_distance_DH
_geom_hbond_distance_HA
_geom_hbond_distance_DA
_geom_hbond_angle_DHA
_geom_hbond_publ_flag
O1W H2D O17 1 0.85(2) 2.06(2) 2.903(2) 168(2) yes
O1W H1D O16 3_656 0.78(2) 2.24(3) 2.969(2) 156(2) yes
N1 H1N O1W 3_656 0.85(2) 1.91(2) 2.748(2) 168.5(18) yes
N3 H3N O16 1_554 0.82(2) 2.58(2) 3.300(2) 147.5(18) yes
N3 H3N O17 1_554 0.82(2) 2.02(2) 2.791(2) 157(2) yes

loop_
_geom_torsion_atom_site_label_1
_geom_torsion_atom_site_label_2
_geom_torsion_atom_site_label_3
_geom_torsion_atom_site_label_4
_geom_torsion_site_symmetry_1
_geom_torsion_site_symmetry_2
_geom_torsion_site_symmetry_3
_geom_torsion_site_symmetry_4
_geom_torsion
_geom_torsion_publ_flag
C9 C4 C5 C6 . . . . 1.6(3) ?
N3 C4 C5 C6 . . . . -179.56(17) ?
C4 C5 C6 C7 . . . . 0.2(3) ?
C5 C6 C7 C8 . . . . -2.2(3) ?
C6 C7 C8 C9 . . . . 2.3(3) ?
C5 C4 C9 C8 . . . . -1.5(3) ?
N3 C4 C9 C8 . . . . 179.44(14) ?
C5 C4 C9 N1 . . . . 178.82(15) ?
N3 C4 C9 N1 . . . . -0.25(17) ?
C7 C8 C9 C4 . . . . -0.5(2) ?
C7 C8 C9 N1 . . . . 179.10(16) ?
N1 C2 C10 C11 . . . . -179.51(16) ?
N3 C2 C10 C11 . . . . 0.8(3) ?
N1 C2 C10 N14 . . . . 0.0(2) ?
N3 C2 C10 N14 . . . . -179.62(15) ?
N14 C10 C11 S12 . . . . -0.39(19) ?
C2 C10 C11 S12 . . . . 179.16(13) ?
N3 C2 N1 C9 . . . . 0.41(18) ?
C10 C2 N1 C9 . . . . -179.28(14) ?
C4 C9 N1 C2 . . . . -0.09(17) ?
C8 C9 N1 C2 . . . . -179.72(17) ?
N1 C2 N3 C4 . . . . -0.58(18) ?
C10 C2 N3 C4 . . . . 179.11(14) ?
C9 C4 N3 C2 . . . . 0.51(18) ?
C5 C4 N3 C2 . . . . -178.47(18) ?
S12 C13 N14 C10 . . . . -0.2(2) ?
C11 C10 N14 C13 . . . . 0.4(2) ?
C2 C10 N14 C13 . . . . -179.21(15) ?
C10 C11 S12 C13 . . . . 0.22(14) ?
N14 C13 S12 C11 . . . . -0.01(15) ?
